data_7063881
loop_
_publ_author_name
'Vidya, Kannan Sree'
'Yamuna, Ganesh'
'Bhuvanesh, Nattamai'
'Ghosh, Ayyan'
'Dasgupta, Sreeja'
'Mandal, Sukanta'
'Vasanthkumar, Rajkumar'
'Gurusaravanan, Packiaraj'
'Sundaravel, Karuppasamy'

_publ_section_title
;
 Impact of ligand steric hindrance on the phenoxazinone synthase-like
 reactivity and antibacterial activity of cobalt(iii) complexes of N2O
 donor ligands
;
_journal_issue 20
_journal_name_full 'New Journal of Chemistry'
_journal_page_first 8576
_journal_page_last 8593
_journal_paper_doi 10.1039/D5NJ00515A
_journal_volume 49
_journal_year 2025
_chemical_formula_moiety 'C18 H27 Co N4 O2, 1.92(H2 O), 2(N O3)'
_chemical_formula_sum 'C18 H30.84 Co N6 O9.92'
_chemical_formula_weight 548.97
_space_group_crystal_system monoclinic
_space_group_IT_number 14
_space_group_name_Hall '-P 2yn'
_space_group_name_H-M_alt 'P 1 21/n 1'
_atom_sites_solution_hydrogens mixed
_atom_sites_solution_primary dual
_audit_creation_date 2024-05-07
_audit_creation_method
;
Olex2 1.5
(compiled 2023.08.24 svn.re1ec1418 for OlexSys, GUI svn.r6817)
;
_audit_update_record
;
2025-02-03 deposited with the CCDC.	2025-04-15 downloaded from the CCDC.
;
_cell_angle_alpha 90
_cell_angle_beta 99.425(3)
_cell_angle_gamma 90
_cell_formula_units_Z 8
_cell_length_a 14.3873(4)
_cell_length_b 20.8399(6)
_cell_length_c 15.6429(4)
_cell_measurement_reflns_used 23318
_cell_measurement_temperature 100.00(10)
_cell_measurement_theta_max 79.8900
_cell_measurement_theta_min 3.5430
_cell_volume 4626.9(2)
_computing_cell_refinement 'CrysAlisPro 1.171.43.98a (Rigaku OD, 2023)'
_computing_data_collection 'CrysAlisPro system (CCD 43.103a 64-bit (release 20-12-2023))'
_computing_data_reduction 'CrysAlisPro 1.171.43.98a (Rigaku OD, 2023)'
_computing_molecular_graphics 'Olex2 1.5 (Dolomanov et al., 2009)'
_computing_publication_material 'Olex2 1.5 (Dolomanov et al., 2009)'
_computing_structure_refinement 'SHELXL 2019/1 (Sheldrick, 2015)'
_computing_structure_solution 'SHELXT  (Sheldrick, 2015)'
_diffrn_ambient_environment N~2~
_diffrn_ambient_temperature 100.00(10)
_diffrn_detector 'Hybrid Pixel Array Detector'
_diffrn_detector_area_resol_mean 10.0000
_diffrn_detector_type HyPix
_diffrn_measured_fraction_theta_full 0.999
_diffrn_measured_fraction_theta_max 0.997
_diffrn_measurement_details
;
List of Runs (angles in degrees, time in seconds):

  # Type    Start    End  Width  t~exp~   \w     \q     \k     \f   Frames
#--------------------------------------------------------------------------
  1  \w   -119.00 -29.00   0.50    0.50    --  -47.47 -65.00-147.00  180
  2  \w    -65.00  25.00   0.50    0.50    --  -47.47  65.00 -11.00  180
  3  \w    -65.00  25.00   0.50    0.50    --  -47.47  65.00 -11.00  180
  4  \w    -24.00  65.00   0.50    0.50    --   47.47 -65.00-147.00  178
  5  \w    -83.00 -19.00   0.50    6.00    --  -91.75  65.00 -11.00  128
  6  \w   -163.00 -74.00   0.50    6.00    --  -91.75 -65.00-147.00  178
  7  \w     95.00 178.00   0.50    6.00    --  113.25  65.00 -11.00  166
  8  \w     42.00  83.00   0.50    6.00    --  113.25 -65.00-147.00   82
  9  \w    -13.00  28.00   0.50    0.50    --  -47.47  19.00   0.00   82
 10  \w    -39.00  26.00   0.50    0.50    --  -47.47  38.00-180.00  130
 11  \w    -13.00  28.00   0.50    0.50    --  -47.47  19.00 120.00   82
 12  \w     51.00  76.00   0.50    0.50    --   47.47  65.00 -11.00   50
 13  \w    -27.00  11.00   0.50    0.50    --   47.47 -19.00  60.00   76
 14  \w    -49.00 -24.00   0.50    6.00    --  -91.75  45.00 150.00   50
 15  \w    -49.00 -24.00   0.50    6.00    --  -91.75  45.00-180.00   50
 16  \w     44.00  70.00   0.50    6.00    --  113.25 -61.00  90.00   52
 17  \w     42.00  74.00   0.50    6.00    --  113.25 -61.00 -60.00   64
 18  \w     42.00  72.00   0.50    6.00    --  113.25 -61.00   0.00   60
 19  \w     50.00  86.00   0.50    6.00    --  113.25-125.00  90.00   72
 20  \w    113.00 138.00   0.50    6.00    --  113.25  77.00-150.00   50
 21  \w    141.00 173.00   0.50    6.00    --  113.25  77.00-150.00   64
 22  \w    102.00 142.00   0.50    6.00    --  113.25  45.00 120.00   80
 23  \w    136.00 177.00   0.50    6.00    --  113.25  30.00 120.00   82
 24  \w    101.00 176.00   0.50    6.00    --  113.25  30.00 -60.00  150
 25  \w     44.00  72.00   0.50    6.00    --  113.25 -61.00 120.00   56
 26  \w     74.00 109.00   0.50    6.00    --  113.25-125.00   0.00   70
 27  \w     48.00  90.00   0.50    6.00    --  113.25 -95.00  90.00   84
 28  \w    102.00 133.00   0.50    6.00    --  113.25  30.00 120.00   62
 29  \w     43.00  73.00   0.50    6.00    --  113.25 -61.00 -90.00   60
 30  \w    109.00 171.00   0.50    6.00    --  113.25  61.00  30.00  124
 31  \w    150.00 176.00   0.50    6.00    --  113.25  45.00 120.00   52
 32  \w     52.00  83.00   0.50    6.00    --  113.25 -95.00 -90.00   62
 33  \w     44.00  74.00   0.50    6.00    --  113.25 -61.00 150.00   60
 34  \w    112.00 155.00   0.50    6.00    --  113.25  30.00 -90.00   86
;
_diffrn_measurement_device 'four-circle diffractometer'
_diffrn_measurement_device_type 'XtaLAB Synergy, Dualflex, HyPix'
_diffrn_measurement_method '\w scans'
_diffrn_orient_matrix_type 'CrysAlisPro convention (1999,Acta A55,543-557)'
_diffrn_orient_matrix_UB_11 -0.0860224000
_diffrn_orient_matrix_UB_12 -0.0103626000
_diffrn_orient_matrix_UB_13 -0.0713488000
_diffrn_orient_matrix_UB_21 -0.0525730000
_diffrn_orient_matrix_UB_22 0.0541367000
_diffrn_orient_matrix_UB_23 0.0390938000
_diffrn_orient_matrix_UB_31 0.0397840000
_diffrn_orient_matrix_UB_32 0.0493376000
_diffrn_orient_matrix_UB_33 -0.0579971000
_diffrn_radiation_monochromator mirror
_diffrn_radiation_probe x-ray
_diffrn_radiation_type 'Cu K\a'
_diffrn_radiation_wavelength 1.54184
_diffrn_reflns_av_R_equivalents 0.0495
_diffrn_reflns_av_unetI/netI 0.0304
_diffrn_reflns_Laue_measured_fraction_full 0.999
_diffrn_reflns_Laue_measured_fraction_max 0.997
_diffrn_reflns_limit_h_max 17
_diffrn_reflns_limit_h_min -17
_diffrn_reflns_limit_k_max 26
_diffrn_reflns_limit_k_min -25
_diffrn_reflns_limit_l_max 19
_diffrn_reflns_limit_l_min -19
_diffrn_reflns_number 46750
_diffrn_reflns_point_group_measured_fraction_full 0.999
_diffrn_reflns_point_group_measured_fraction_max 0.997
_diffrn_reflns_theta_full 67.684
_diffrn_reflns_theta_max 74.500
_diffrn_reflns_theta_min 3.564
_diffrn_source 'micro-focus sealed X-ray tube'
_diffrn_source_current '1 mA'
_diffrn_source_type 'PhotonJet (Cu) X-ray Source'
_diffrn_source_voltage '50 kV'
_exptl_absorpt_coefficient_mu 6.413
_exptl_absorpt_correction_T_max 1.000
_exptl_absorpt_correction_T_min 0.219
_exptl_absorpt_correction_type gaussian
_exptl_absorpt_process_details
;
CrysAlisPro 1.171.43.98a (Rigaku Oxford Diffraction, 2023)
Numerical absorption correction based on gaussian integration over
a multifaceted crystal model
Empirical absorption correction using spherical harmonics,
implemented in SCALE3 ABSPACK scaling algorithm.
;
_exptl_crystal_colour red
_exptl_crystal_colour_primary red
_exptl_crystal_density_diffrn 1.576
_exptl_crystal_description plate
_exptl_crystal_F_000 2298
_exptl_crystal_size_max 0.372
_exptl_crystal_size_mid 0.156
_exptl_crystal_size_min 0.046
_refine_diff_density_max 1.005
_refine_diff_density_min -0.861
_refine_diff_density_rms 0.082
_refine_ls_extinction_method none
_refine_ls_goodness_of_fit_ref 1.084
_refine_ls_hydrogen_treatment mixed
_refine_ls_matrix_type full
_refine_ls_number_parameters 696
_refine_ls_number_reflns 9428
_refine_ls_number_restraints 254
_refine_ls_restrained_S_all 1.128
_refine_ls_R_factor_all 0.0622
_refine_ls_R_factor_gt 0.0573
_refine_ls_shift/su_max 0.001
_refine_ls_shift/su_mean 0.000
_refine_ls_structure_factor_coef Fsqd
_refine_ls_weighting_details 'w=1/[\s^2^(Fo^2^)+(0.0931P)^2^+5.1330P] where P=(Fo^2^+2Fc^2^)/3'
_refine_ls_weighting_scheme calc
_refine_ls_wR_factor_gt 0.1559
_refine_ls_wR_factor_ref 0.1596
_reflns_Friedel_coverage 0.000
_reflns_number_gt 8485
_reflns_number_total 9428
_reflns_threshold_expression 'I > 2\s(I)'
_cod_data_source_file d5nj00515a2.cif
_cod_data_source_block kssv46
_cod_database_code 7063881
_shelx_shelxl_version_number 2019/1
_chemical_oxdiff_formula 'C144  H235  Co8  N48  O80'
_chemical_oxdiff_usercomment 'Broken from larger crystal'
_shelx_space_group_comment
;
The symmetry employed for this shelxl refinement is uniquely defined
by the following loop, which should always be used as a source of
symmetry information in preference to the above space-group names.
They are only intended as comments.
;
_shelx_estimated_absorpt_t_max 0.757
_shelx_estimated_absorpt_t_min 0.199
_olex2_refinement_description
;
1. Fixed Uiso
 At 1.2 times of:
  All C(H) groups, All C(H,H) groups, All N(H) groups
 At 1.5 times of:
  All C(H,H,H) groups, All O(H,H) groups
2. Restrained distances
 O2M-O3M \\sim O3M-O4M \\sim O4M-O2M
 with sigma of 0.04
 N1M-O2M \\sim N1M-O3M \\sim N1M-O4M
 with sigma of 0.02
 O14M-O15M \\sim O15M-O16M \\sim O16M-O14M
 with sigma of 0.04
 N13M-O14M \\sim N13M-O15M \\sim N13M-O16M
 with sigma of 0.02
 O2N-O3N \\sim O3N-O4N \\sim O4N-O2N
 with sigma of 0.01
 N1N-O2N \\sim N1N-O3N \\sim N1N-O4N
 with sigma of 0.01
3. Restrained planarity
 O2M, O3M, O4M, N1M
 with sigma of 0.1
 O14M, O15M, O16M, N13M
 with sigma of 0.1
4. Uiso/Uaniso restraints and constraints
O2M \\sim O3M \\sim O4M \\sim N1M: within 2A with sigma of 0.04 and sigma for
terminal atoms of 0.08 within 2A
O2N \\sim O3N \\sim O4N \\sim N1N \\sim O2M \\sim O3M \\sim O4M \\sim N1M:
within 2A with sigma of 0.01 and sigma for terminal atoms of 0.02 within 2A
O14M \\sim O15M \\sim O16M \\sim N13M: within 2A with sigma of 0.04 and sigma
for terminal atoms of 0.08 within 2A
O14N \\sim O15N \\sim O16N \\sim N13N \\sim O14M \\sim O15M \\sim O16M \\sim
N13M: within 2A with sigma of 0.01 and sigma for terminal atoms of 0.02 within
2A
Uanis(O2M) = Uanis(O2N)
Uanis(N13M) = Uanis(N13N)
5. Rigid body (RIGU) restrains
 O2M, O3M, O4M, N1M
 with sigma for 1-2 distances of 0.004 and sigma for 1-3 distances of 0.004
 O2N, O3N, O4N, N1N, O2M, O3M, O4M, N1M
 with sigma for 1-2 distances of 0.01 and sigma for 1-3 distances of 0.01
 O14M, O15M, O16M, N13M
 with sigma for 1-2 distances of 0.004 and sigma for 1-3 distances of 0.004
 O14N, O15N, O16N, N13N, O14M, O15M, O16M, N13M
 with sigma for 1-2 distances of 0.01 and sigma for 1-3 distances of 0.01
6. Others
 Sof(N1M)=Sof(O2M)=Sof(O3M)=Sof(O4M)=Sof(O1V)=Sof(H1VA)=Sof(H1VB)=1-FVAR(1)
 Sof(O1W)=Sof(H1WA)=Sof(H1WB)=Sof(O2N)=Sof(O3N)=Sof(O4N)=Sof(N1N)=FVAR(1)
 Sof(N13M)=Sof(O14M)=Sof(O15M)=Sof(O16M)=1-FVAR(2)
 Sof(O14N)=Sof(O15N)=Sof(O16N)=Sof(N13N)=FVAR(2)
 Fixed Sof: O4W(0.84) H4WA(0.84) H4WB(0.84)
7.a Riding coordinates:
 O2(H2), O2B(H2BA), O2W(H2WA,H2WB), O3W(H3WA,H3WB), O4W(H4WA,H4WB), O1W(H1WA,
 H1WB), O1V(H1VA,H1VB)
7.b Free rotating group:
 N1M(O2M,O3M,O4M), N13M(O14M,O15M,O16M)
7.c Ternary CH refined with riding coordinates:
 N2(H2A), N3(H3), C8(H8), C17(H17), N2B(H2BB), N3B(H3B), C8B(H8B), C17B(H17B)
7.d Secondary CH2 refined with riding coordinates:
 C6(H6A,H6B), C7(H7A,H7B), C15(H15A,H15B), C16(H16A,H16B), C6B(H6BA,H6BB),
 C7B(H7BA,H7BB), C15B(H15C,H15D), C16B(H16C,H16D)
7.e Aromatic/amide H refined with riding coordinates:
 C1(H1), C2(H2B), C3(H3A), C4(H4), C10(H10), C11(H11), C12(H12), C13(H13),
 C1B(H1B), C2B(H2BC), C3B(H3BA), C4B(H4B), C10B(H10B), C11B(H11B), C12B(H12B),
 C13B(H13B)
7.f Idealised Me refined as rotating group:
 C9(H9A,H9B,H9C), C18(H18A,H18B,H18C), C9B(H9BA,H9BB,H9BC), C18B(H18D,H18E,H18F)
;
_olex2_submission_original_sample_id KSB_240416_SDc_KSSV46
_olex2_submission_special_instructions 'No special instructions were received'
_oxdiff_exptl_absorpt_empirical_details
;
Empirical correction (ABSPACK) includes:
- Absorption correction using spherical harmonics
- Frame scaling
- Detector area scaling
;
_oxdiff_exptl_absorpt_empirical_full_max 1.535
_oxdiff_exptl_absorpt_empirical_full_min 0.791

loop_
_space_group_symop_operation_xyz
'x, y, z'
'-x+1/2, y+1/2, -z+1/2'
'-x, -y, -z'
'x-1/2, -y-1/2, z-1/2'

loop_
_atom_site_label
_atom_site_type_symbol
_atom_site_fract_x
_atom_site_fract_y
_atom_site_fract_z
_atom_site_U_iso_or_equiv
_atom_site_adp_type
_atom_site_occupancy
_atom_site_site_symmetry_order
_atom_site_calc_flag
_atom_site_refinement_flags_posn
_atom_site_refinement_flags_adp
_atom_site_refinement_flags_occupancy
_atom_site_disorder_assembly
_atom_site_disorder_group
Co1 Co 0.85369(3) 0.40203(2) 0.15227(3) 0.02109(13) Uani 1 1 d . . . . .
O1 O 0.72245(14) 0.40010(9) 0.16452(13) 0.0233(4) Uani 1 1 d . . . . .
O2 O 0.88642(14) 0.34730(10) 0.25334(13) 0.0228(4) Uani 1 1 d . . . . .
H2 H 0.862699 0.351906 0.299289 0.073(17) Uiso 1 1 d R . . . .
N1 N 0.83466(18) 0.32850(13) 0.07453(16) 0.0260(5) Uani 1 1 d . . . . .
N2 N 0.8137(2) 0.45313(13) 0.04784(17) 0.0295(6) Uani 1 1 d . . . . .
H2A H 0.857573 0.490302 0.047375 0.035 Uiso 1 1 calc R U . . .
N3 N 0.98908(19) 0.40557(13) 0.14974(18) 0.0296(6) Uani 1 1 d . . . . .
H3 H 0.999863 0.399382 0.088732 0.036 Uiso 1 1 calc R U . . .
N4 N 0.87615(18) 0.47860(12) 0.22346(15) 0.0259(5) Uani 1 1 d . . . . .
C1 C 0.8379(2) 0.26622(16) 0.0984(2) 0.0302(6) Uani 1 1 d . . . . .
H1 H 0.859871 0.255721 0.157304 0.036 Uiso 1 1 calc R U . . .
C2 C 0.8107(2) 0.21740(16) 0.0407(2) 0.0322(7) Uani 1 1 d . . . . .
H2B H 0.815261 0.173871 0.058944 0.039 Uiso 1 1 calc R U . . .
C3 C 0.7761(2) 0.23318(17) -0.0452(2) 0.0351(7) Uani 1 1 d . . . . .
H3A H 0.753993 0.200642 -0.086000 0.042 Uiso 1 1 calc R U . . .
C4 C 0.7745(2) 0.29674(18) -0.0701(2) 0.0346(7) Uani 1 1 d . . . . .
H4 H 0.752021 0.308334 -0.128568 0.042 Uiso 1 1 calc R U . . .
C5 C 0.8058(2) 0.34335(16) -0.0095(2) 0.0293(6) Uani 1 1 d . . . . .
C6 C 0.8162(3) 0.41292(17) -0.0309(2) 0.0341(7) Uani 1 1 d . . . . .
H6A H 0.876632 0.419665 -0.052029 0.041 Uiso 1 1 calc R U . . .
H6B H 0.764408 0.425876 -0.077419 0.041 Uiso 1 1 calc R U . . .
C7 C 0.7172(2) 0.47774(15) 0.0542(2) 0.0301(6) Uani 1 1 d . . . . .
H7A H 0.684428 0.491079 -0.003755 0.036 Uiso 1 1 calc R U . . .
H7B H 0.721771 0.515411 0.093188 0.036 Uiso 1 1 calc R U . . .
C8 C 0.6626(2) 0.42440(15) 0.08954(19) 0.0267(6) Uani 1 1 d . . . . .
H8 H 0.649072 0.389554 0.045303 0.032 Uiso 1 1 calc R U . . .
C9 C 0.5707(2) 0.44855(16) 0.1135(2) 0.0330(7) Uani 1 1 d . . . . .
H9A H 0.538330 0.413157 0.137543 0.049 Uiso 1 1 calc R U . . .
H9B H 0.530544 0.465289 0.061585 0.049 Uiso 1 1 calc R U . . .
H9C H 0.583910 0.482789 0.156675 0.049 Uiso 1 1 calc R U . . .
C10 C 0.8123(2) 0.50727(15) 0.2648(2) 0.0313(7) Uani 1 1 d . . . . .
H10 H 0.749788 0.491062 0.256635 0.038 Uiso 1 1 calc R U . . .
C11 C 0.8346(3) 0.55918(16) 0.3183(2) 0.0372(8) Uani 1 1 d . . . . .
H11 H 0.788303 0.578930 0.346371 0.045 Uiso 1 1 calc R U . . .
C12 C 0.9263(3) 0.58207(16) 0.3304(2) 0.0412(9) Uani 1 1 d . . . . .
H12 H 0.943896 0.617287 0.368115 0.049 Uiso 1 1 calc R U . . .
C13 C 0.9921(3) 0.55337(16) 0.2872(2) 0.0373(8) Uani 1 1 d . . . . .
H13 H 1.054947 0.568879 0.294360 0.045 Uiso 1 1 calc R U . . .
C14 C 0.9646(2) 0.50182(15) 0.2335(2) 0.0303(7) Uani 1 1 d . . . . .
C15 C 1.0290(2) 0.46878(17) 0.1819(2) 0.0332(7) Uani 1 1 d . . . . .
H15A H 1.038111 0.496044 0.132154 0.040 Uiso 1 1 calc R U . . .
H15B H 1.091217 0.462193 0.218529 0.040 Uiso 1 1 calc R U . . .
C16 C 1.0324(2) 0.35067(17) 0.2038(2) 0.0338(7) Uani 1 1 d . . . . .
H16A H 1.100990 0.357796 0.220477 0.041 Uiso 1 1 calc R U . . .
H16B H 1.022827 0.310342 0.170024 0.041 Uiso 1 1 calc R U . . .
C17 C 0.9871(2) 0.34538(16) 0.2838(2) 0.0290(6) Uani 1 1 d . . . . .
H17 H 1.005523 0.383467 0.321640 0.035 Uiso 1 1 calc R U . . .
C18 C 1.0157(2) 0.28548(16) 0.3343(2) 0.0341(7) Uani 1 1 d . . . . .
H18A H 0.979204 0.281577 0.381674 0.051 Uiso 1 1 calc R U . . .
H18B H 1.083008 0.287540 0.358160 0.051 Uiso 1 1 calc R U . . .
H18C H 1.003634 0.248140 0.295963 0.051 Uiso 1 1 calc R U . . .
Co1B Co 0.68511(3) 0.31064(2) 0.36832(3) 0.02160(13) Uani 1 1 d . . . . .
O1B O 0.79199(14) 0.36628(10) 0.37067(12) 0.0228(4) Uani 1 1 d . . . . .
O2B O 0.66580(14) 0.30885(9) 0.24296(13) 0.0232(4) Uani 1 1 d . . . . .
H2BA H 0.680606 0.339587 0.212072 0.074(17) Uiso 1 1 d R . . . .
N1B N 0.76636(18) 0.23526(12) 0.37721(16) 0.0250(5) Uani 1 1 d . . . . .
N2B N 0.7136(2) 0.31113(12) 0.49479(17) 0.0304(6) Uani 1 1 d . . . . .
H2BB H 0.653870 0.318633 0.518160 0.036 Uiso 1 1 calc R U . . .
N3B N 0.57174(19) 0.25711(13) 0.35867(18) 0.0299(6) Uani 1 1 d . . . . .
H3B H 0.585021 0.220188 0.399683 0.036 Uiso 1 1 calc R U . . .
N4B N 0.59798(19) 0.38195(13) 0.37053(17) 0.0281(5) Uani 1 1 d . . . . .
C1B C 0.7958(2) 0.20515(15) 0.3102(2) 0.0276(6) Uani 1 1 d . . . . .
H1B H 0.773081 0.219163 0.252778 0.033 Uiso 1 1 calc R U . . .
C2B C 0.8580(2) 0.15460(15) 0.3231(2) 0.0314(7) Uani 1 1 d . . . . .
H2BC H 0.876857 0.133359 0.274965 0.038 Uiso 1 1 calc R U . . .
C3B C 0.8929(2) 0.13493(15) 0.4068(2) 0.0337(7) Uani 1 1 d . . . . .
H3BA H 0.937701 0.101164 0.416978 0.040 Uiso 1 1 calc R U . . .
C4B C 0.8614(2) 0.16529(15) 0.4756(2) 0.0332(7) Uani 1 1 d . . . . .
H4B H 0.883439 0.151985 0.533503 0.040 Uiso 1 1 calc R U . . .
C5B C 0.7977(2) 0.21503(15) 0.4591(2) 0.0289(6) Uani 1 1 d . . . . .
C6B C 0.7538(3) 0.24832(16) 0.5275(2) 0.0331(7) Uani 1 1 d . . . . .
H6BA H 0.703349 0.221044 0.544219 0.040 Uiso 1 1 calc R U . . .
H6BB H 0.801952 0.255240 0.579656 0.040 Uiso 1 1 calc R U . . .
C7B C 0.7781(3) 0.36672(16) 0.5191(2) 0.0327(7) Uani 1 1 d . . . . .
H7BA H 0.812788 0.360845 0.578716 0.039 Uiso 1 1 calc R U . . .
H7BB H 0.741104 0.406883 0.517577 0.039 Uiso 1 1 calc R U . . .
C8B C 0.8470(2) 0.37105(15) 0.45582(19) 0.0267(6) Uani 1 1 d . . . . .
H8B H 0.892045 0.334241 0.465536 0.032 Uiso 1 1 calc R U . . .
C9B C 0.9014(2) 0.43360(16) 0.4657(2) 0.0323(7) Uani 1 1 d . . . . .
H9BA H 0.857348 0.469664 0.454655 0.048 Uiso 1 1 calc R U . . .
H9BB H 0.945382 0.434777 0.424029 0.048 Uiso 1 1 calc R U . . .
H9BC H 0.936641 0.436797 0.524673 0.048 Uiso 1 1 calc R U . . .
C10B C 0.6210(2) 0.44470(16) 0.3708(2) 0.0316(7) Uani 1 1 d . . . . .
H10B H 0.683921 0.456504 0.366992 0.038 Uiso 1 1 calc R U . . .
C11B C 0.5556(3) 0.49211(17) 0.3766(3) 0.0390(8) Uani 1 1 d . . . . .
H11B H 0.573211 0.536053 0.376846 0.047 Uiso 1 1 calc R U . . .
C12B C 0.4637(3) 0.47468(19) 0.3819(3) 0.0441(9) Uani 1 1 d . . . . .
H12B H 0.417530 0.506662 0.385986 0.053 Uiso 1 1 calc R U . . .
C13B C 0.4399(3) 0.41093(19) 0.3813(3) 0.0403(8) Uani 1 1 d . . . . .
H13B H 0.377037 0.398294 0.384263 0.048 Uiso 1 1 calc R U . . .
C14B C 0.5089(2) 0.36501(16) 0.3761(2) 0.0327(7) Uani 1 1 d . . . . .
C15B C 0.4910(2) 0.29447(17) 0.3820(2) 0.0364(8) Uani 1 1 d . . . . .
H15C H 0.482125 0.283470 0.441706 0.044 Uiso 1 1 calc R U . . .
H15D H 0.432540 0.283018 0.342165 0.044 Uiso 1 1 calc R U . . .
C16B C 0.5548(2) 0.23178(15) 0.2686(2) 0.0296(6) Uani 1 1 d . . . . .
H16C H 0.488722 0.217099 0.253326 0.035 Uiso 1 1 calc R U . . .
H16D H 0.596761 0.194759 0.263854 0.035 Uiso 1 1 calc R U . . .
C17B C 0.5742(2) 0.28451(14) 0.2074(2) 0.0259(6) Uani 1 1 d . . . . .
H17B H 0.526233 0.319331 0.206756 0.031 Uiso 1 1 calc R U . . .
C18B C 0.5731(2) 0.26001(15) 0.1162(2) 0.0312(7) Uani 1 1 d . . . . .
H18D H 0.623428 0.228344 0.116214 0.047 Uiso 1 1 calc R U . . .
H18E H 0.582984 0.295914 0.078244 0.047 Uiso 1 1 calc R U . . .
H18F H 0.512061 0.239889 0.095031 0.047 Uiso 1 1 calc R U . . .
O2W O 0.5843(3) 0.42057(19) 0.8507(2) 0.0707(10) Uani 1 1 d . . . . .
H2WA H 0.575852 0.402296 0.800069 0.106 Uiso 1 1 d R U . . .
H2WB H 0.609682 0.457456 0.842489 0.106 Uiso 1 1 d R U . . .
O3W O 0.7581(2) 0.46300(16) 0.7086(2) 0.0605(8) Uani 1 1 d . . . . .
H3WA H 0.742021 0.483086 0.752689 0.091 Uiso 1 1 d R U . . .
H3WB H 0.767171 0.493326 0.672629 0.091 Uiso 1 1 d R U . . .
O4W O 0.8442(3) 0.3450(2) 0.7423(3) 0.0706(12) Uani 0.84 1 d . . P . .
H4WA H 0.802082 0.314621 0.735646 0.106 Uiso 0.84 1 d R U P . .
H4WB H 0.811602 0.380311 0.737876 0.106 Uiso 0.84 1 d R U P . .
O6N O 0.54717(18) 0.15816(11) 0.48646(16) 0.0354(5) Uani 1 1 d . . . . .
O7N O 0.63765(17) 0.11237(11) 0.40602(16) 0.0358(5) Uani 1 1 d . . . . .
O8N O 0.56012(17) 0.05475(10) 0.48663(15) 0.0314(5) Uani 1 1 d . . . . .
N5N N 0.58241(18) 0.10837(12) 0.45917(17) 0.0263(5) Uani 1 1 d . . . . .
O10N O 0.8646(2) 0.61462(14) 0.5135(2) 0.0498(7) Uani 1 1 d . . . . .
O11N O 0.73786(19) 0.55636(16) 0.5060(2) 0.0536(7) Uani 1 1 d . . . . .
O12N O 0.8471(3) 0.5510(2) 0.6191(2) 0.0832(12) Uani 1 1 d . . . . .
N9N N 0.8159(2) 0.57448(17) 0.5461(2) 0.0457(8) Uani 1 1 d . . . . .
O1W O 0.7684(4) 0.7372(3) 0.7576(3) 0.0654(16) Uani 0.666(6) 1 d . . P A 1
H1WA H 0.760001 0.696128 0.750295 0.098 Uiso 0.666(6) 1 d R U P A 1
H1WB H 0.788501 0.741608 0.812845 0.098 Uiso 0.666(6) 1 d R U P A 1
O2N O 0.6416(6) 0.6374(4) 0.8192(6) 0.085(2) Uani 0.666(6) 1 d D U P A 1
O3N O 0.6745(6) 0.5355(3) 0.8397(4) 0.081(2) Uani 0.666(6) 1 d D U P A 1
O4N O 0.7775(5) 0.6029(5) 0.8521(9) 0.171(4) Uani 0.666(6) 1 d D U P A 1
N1N N 0.6921(3) 0.5920(2) 0.8322(4) 0.0509(14) Uani 0.666(6) 1 d D U P A 1
O14N O 0.5083(4) 0.3528(4) 0.6930(5) 0.0496(18) Uani 0.769(8) 1 d . U P B 1
O15N O 0.5668(5) 0.2867(2) 0.6026(4) 0.0819(19) Uani 0.769(8) 1 d . U P B 1
O16N O 0.5522(5) 0.3721(3) 0.5691(4) 0.0823(17) Uani 0.769(8) 1 d . U P B 1
N13N N 0.5495(4) 0.3374(2) 0.6288(3) 0.0397(10) Uani 0.769(8) 1 d . U P B 1
N1M N 0.6942(7) 0.6817(5) 0.7728(6) 0.095(4) Uani 0.334(6) 1 d DG U P A 2
O2M O 0.6444(13) 0.6590(7) 0.8241(12) 0.085(2) Uani 0.334(6) 1 d DG U P A 2
O3M O 0.7420(8) 0.6454(7) 0.7343(8) 0.105(4) Uani 0.334(6) 1 d DG U P A 2
O4M O 0.6956(11) 0.7411(5) 0.7601(8) 0.111(4) Uani 0.334(6) 1 d DG U P A 2
N13M N 0.5737(8) 0.3418(5) 0.6489(8) 0.0397(10) Uani 0.231(8) 1 d DG U P B 2
O14M O 0.6060(12) 0.3868(5) 0.6095(11) 0.056(3) Uani 0.231(8) 1 d DG U P B 2
O15M O 0.4961(10) 0.3477(9) 0.6730(15) 0.039(4) Uani 0.231(8) 1 d DG U P B 2
O16M O 0.6197(13) 0.2909(6) 0.6644(14) 0.075(4) Uani 0.231(8) 1 d DG U P B 2
O1V O 0.6262(11) 0.5613(9) 0.8532(11) 0.114(7) Uani 0.334(6) 1 d . . P A 3
H1VA H 0.614416 0.531350 0.814237 0.171 Uiso 0.334(6) 1 d R U P A 3
H1VB H 0.677066 0.548450 0.886757 0.171 Uiso 0.334(6) 1 d R U P A 3

loop_
_atom_site_aniso_label
_atom_site_aniso_U_11
_atom_site_aniso_U_22
_atom_site_aniso_U_33
_atom_site_aniso_U_23
_atom_site_aniso_U_13
_atom_site_aniso_U_12
Co1 0.0213(2) 0.0219(2) 0.0215(2) -0.00074(17) 0.00771(17) -0.00550(17)
O1 0.0223(10) 0.0242(10) 0.0241(10) 0.0053(8) 0.0057(8) -0.0012(8)
O2 0.0205(10) 0.0266(10) 0.0232(10) 0.0002(8) 0.0088(8) -0.0018(8)
N1 0.0226(12) 0.0299(13) 0.0281(12) 0.0000(10) 0.0114(10) -0.0038(10)
N2 0.0340(14) 0.0283(13) 0.0279(13) 0.0023(10) 0.0103(11) -0.0087(11)
N3 0.0280(13) 0.0342(14) 0.0286(13) -0.0015(11) 0.0103(10) -0.0069(11)
N4 0.0300(13) 0.0265(13) 0.0220(12) 0.0029(10) 0.0062(10) -0.0025(10)
C1 0.0266(15) 0.0297(16) 0.0362(16) -0.0017(13) 0.0107(13) -0.0040(12)
C2 0.0292(16) 0.0285(16) 0.0412(18) -0.0057(13) 0.0129(13) -0.0051(13)
C3 0.0293(16) 0.0368(18) 0.0418(18) -0.0138(14) 0.0136(14) -0.0033(14)
C4 0.0323(17) 0.0455(19) 0.0278(15) -0.0065(14) 0.0102(13) -0.0006(15)
C5 0.0284(15) 0.0345(16) 0.0278(15) -0.0008(12) 0.0126(12) -0.0026(13)
C6 0.0397(18) 0.0409(18) 0.0242(15) 0.0030(13) 0.0131(13) -0.0034(15)
C7 0.0379(17) 0.0253(15) 0.0284(15) 0.0044(12) 0.0089(13) -0.0003(13)
C8 0.0286(15) 0.0260(14) 0.0254(14) 0.0050(11) 0.0040(11) -0.0008(12)
C9 0.0287(16) 0.0318(16) 0.0385(17) 0.0068(13) 0.0056(13) 0.0040(13)
C10 0.0379(17) 0.0293(15) 0.0259(14) 0.0002(12) 0.0034(13) 0.0007(13)
C11 0.051(2) 0.0282(16) 0.0298(16) -0.0006(13) -0.0005(15) 0.0088(15)
C12 0.059(2) 0.0230(15) 0.0353(18) -0.0010(13) -0.0105(16) -0.0004(15)
C13 0.0441(19) 0.0286(16) 0.0352(17) 0.0056(13) -0.0049(14) -0.0078(15)
C14 0.0359(17) 0.0261(15) 0.0271(14) 0.0056(12) 0.0000(12) -0.0070(13)
C15 0.0284(15) 0.0382(18) 0.0336(16) 0.0032(13) 0.0065(13) -0.0133(14)
C16 0.0240(15) 0.0379(18) 0.0421(18) 0.0005(14) 0.0127(13) -0.0004(13)
C17 0.0172(13) 0.0334(16) 0.0358(16) 0.0032(13) 0.0027(12) -0.0010(12)
C18 0.0278(16) 0.0328(17) 0.0417(18) 0.0034(14) 0.0058(13) 0.0038(13)
Co1B 0.0236(2) 0.0198(2) 0.0242(2) 0.00247(17) 0.01195(18) 0.00043(17)
O1B 0.0257(10) 0.0244(10) 0.0197(9) 0.0008(8) 0.0074(8) 0.0006(8)
O2B 0.0215(10) 0.0224(10) 0.0272(10) 0.0041(8) 0.0084(8) -0.0052(8)
N1B 0.0258(12) 0.0254(12) 0.0264(12) 0.0037(10) 0.0119(10) -0.0030(10)
N2B 0.0371(15) 0.0291(14) 0.0291(13) 0.0022(10) 0.0179(11) 0.0008(11)
N3B 0.0321(14) 0.0272(13) 0.0346(14) 0.0026(11) 0.0184(11) -0.0006(11)
N4B 0.0277(13) 0.0277(13) 0.0316(13) -0.0003(10) 0.0130(10) -0.0004(11)
C1B 0.0281(15) 0.0268(14) 0.0307(15) -0.0016(12) 0.0130(12) -0.0022(12)
C2B 0.0263(15) 0.0275(15) 0.0423(18) -0.0030(13) 0.0110(13) -0.0017(12)
C3B 0.0302(16) 0.0228(15) 0.0490(19) 0.0030(13) 0.0098(14) 0.0019(12)
C4B 0.0331(17) 0.0262(15) 0.0397(18) 0.0083(13) 0.0044(14) -0.0004(13)
C5B 0.0328(16) 0.0259(15) 0.0295(15) 0.0048(12) 0.0094(12) -0.0060(13)
C6B 0.0431(19) 0.0323(16) 0.0259(15) 0.0087(12) 0.0117(13) 0.0018(14)
C7B 0.0441(19) 0.0335(17) 0.0219(14) -0.0036(12) 0.0096(13) -0.0029(14)
C8B 0.0317(15) 0.0259(14) 0.0224(14) -0.0012(11) 0.0045(12) 0.0019(12)
C9B 0.0357(17) 0.0305(16) 0.0295(15) -0.0022(12) 0.0018(13) -0.0020(13)
C10B 0.0347(17) 0.0270(15) 0.0339(16) 0.0015(12) 0.0080(13) 0.0042(13)
C11B 0.0374(18) 0.0287(16) 0.051(2) -0.0010(15) 0.0069(15) 0.0068(14)
C12B 0.0368(19) 0.040(2) 0.056(2) -0.0085(17) 0.0099(16) 0.0127(16)
C13B 0.0270(16) 0.046(2) 0.050(2) -0.0086(16) 0.0130(15) 0.0067(15)
C14B 0.0303(16) 0.0339(17) 0.0366(17) -0.0032(13) 0.0138(13) 0.0005(13)
C15B 0.0319(17) 0.0358(17) 0.048(2) -0.0002(15) 0.0256(15) -0.0029(14)
C16B 0.0284(15) 0.0241(14) 0.0388(17) 0.0009(12) 0.0134(13) -0.0051(12)
C17B 0.0200(13) 0.0244(14) 0.0333(15) 0.0007(12) 0.0048(11) -0.0046(11)
C18B 0.0307(16) 0.0273(15) 0.0353(16) 0.0004(13) 0.0044(13) -0.0059(13)
O2W 0.066(2) 0.081(2) 0.069(2) -0.0065(18) 0.0212(18) -0.0157(19)
O3W 0.0487(17) 0.0569(18) 0.079(2) -0.0072(16) 0.0185(15) -0.0015(14)
O4W 0.058(2) 0.080(3) 0.078(3) 0.026(2) 0.020(2) 0.008(2)
O6N 0.0471(14) 0.0219(11) 0.0422(13) -0.0006(9) 0.0220(11) 0.0030(10)
O7N 0.0375(13) 0.0338(12) 0.0425(13) 0.0021(10) 0.0259(11) -0.0039(10)
O8N 0.0388(12) 0.0190(10) 0.0421(12) 0.0024(9) 0.0232(10) -0.0004(9)
N5N 0.0284(13) 0.0211(12) 0.0323(13) 0.0001(10) 0.0137(11) -0.0013(10)
O10N 0.0447(15) 0.0491(16) 0.0557(17) -0.0088(13) 0.0083(13) 0.0012(13)
O11N 0.0320(13) 0.0657(19) 0.0608(18) -0.0138(15) 0.0003(12) 0.0028(13)
O12N 0.089(3) 0.100(3) 0.0497(19) 0.0118(19) -0.0185(18) -0.036(2)
N9N 0.0383(17) 0.0473(19) 0.0492(19) -0.0199(15) 0.0006(14) 0.0056(15)
O1W 0.080(4) 0.068(3) 0.049(3) 0.015(2) 0.015(3) 0.021(3)
O2N 0.088(3) 0.109(6) 0.054(2) -0.029(4) 0.005(2) 0.025(4)
O3N 0.135(6) 0.060(3) 0.048(3) 0.000(2) 0.015(3) -0.028(4)
O4N 0.064(4) 0.216(10) 0.246(11) 0.055(8) 0.065(6) 0.019(5)
N1N 0.033(2) 0.051(3) 0.075(4) -0.020(2) 0.030(2) -0.005(2)
O14N 0.055(3) 0.064(3) 0.036(3) -0.006(2) 0.026(2) 0.009(2)
O15N 0.110(4) 0.062(3) 0.094(4) -0.030(3) 0.077(3) -0.026(3)
O16N 0.088(4) 0.103(4) 0.062(3) 0.008(3) 0.031(3) 0.017(3)
N13N 0.041(2) 0.0296(15) 0.056(2) -0.0034(15) 0.0304(19) -0.0028(16)
N1M 0.087(7) 0.132(8) 0.063(6) -0.027(5) 0.001(5) -0.001(6)
O2M 0.088(3) 0.109(6) 0.054(2) -0.029(4) 0.005(2) 0.025(4)
O3M 0.058(6) 0.166(10) 0.086(7) -0.048(7) -0.002(5) -0.010(6)
O4M 0.111(10) 0.141(8) 0.071(7) -0.008(6) -0.014(7) -0.004(7)
N13M 0.041(2) 0.0296(15) 0.056(2) -0.0034(15) 0.0304(19) -0.0028(16)
O14M 0.074(7) 0.026(4) 0.085(7) -0.009(4) 0.062(6) -0.010(4)
O15M 0.054(5) 0.035(6) 0.035(8) -0.009(5) 0.029(5) -0.004(4)
O16M 0.083(7) 0.057(5) 0.099(9) 0.014(6) 0.055(6) 0.024(5)
O1V 0.084(10) 0.130(13) 0.143(14) -0.086(11) 0.061(9) -0.014(9)

loop_
_atom_type_symbol
_atom_type_description
_atom_type_scat_dispersion_real
_atom_type_scat_dispersion_imag
_atom_type_scat_source
C C 0.0181 0.0091 'International Tables Vol C Tables 4.2.6.8 and 6.1.1.4'
H H 0.0000 0.0000 'International Tables Vol C Tables 4.2.6.8 and 6.1.1.4'
Co Co -2.3653 3.6143 'International Tables Vol C Tables 4.2.6.8 and 6.1.1.4'
N N 0.0311 0.0180 'International Tables Vol C Tables 4.2.6.8 and 6.1.1.4'
O O 0.0492 0.0322 'International Tables Vol C Tables 4.2.6.8 and 6.1.1.4'

loop_
_exptl_crystal_face_index_h
_exptl_crystal_face_index_k
_exptl_crystal_face_index_l
_exptl_crystal_face_perp_dist
-1 0 -1 0.0120
1 0 1 0.0343
1 -3 -3 0.0538
-1 1 2 0.0707
-2 -3 3 0.1306
1 0 -2 0.1118
-1 3 1 0.0829

loop_
_geom_angle_atom_site_label_1
_geom_angle_atom_site_label_2
_geom_angle_atom_site_label_3
_geom_angle
_geom_angle_site_symmetry_1
_geom_angle_site_symmetry_3
_geom_angle_publ_flag
O1 Co1 O2 91.01(8) . . ?
O1 Co1 N1 90.33(10) . . ?
O1 Co1 N2 86.30(10) . . ?
O1 Co1 N3 175.42(10) . . ?
O1 Co1 N4 91.94(10) . . ?
O2 Co1 N1 92.10(10) . . ?
O2 Co1 N2 176.11(10) . . ?
O2 Co1 N3 85.94(10) . . ?
N1 Co1 N2 85.11(11) . . ?
N1 Co1 N3 93.19(11) . . ?
N2 Co1 N3 96.91(12) . . ?
N4 Co1 O2 91.17(9) . . ?
N4 Co1 N1 175.99(10) . . ?
N4 Co1 N2 91.73(11) . . ?
N4 Co1 N3 84.72(11) . . ?
C8 O1 Co1 112.28(17) . . ?
Co1 O2 H2 123.0 . . ?
C17 O2 Co1 112.28(17) . . ?
C17 O2 H2 104.1 . . ?
C1 N1 Co1 126.1(2) . . ?
C5 N1 Co1 114.7(2) . . ?
C5 N1 C1 118.8(3) . . ?
Co1 N2 H2A 109.2 . . ?
C6 N2 Co1 109.8(2) . . ?
C6 N2 H2A 109.2 . . ?
C6 N2 C7 113.2(3) . . ?
C7 N2 Co1 106.27(18) . . ?
C7 N2 H2A 109.2 . . ?
Co1 N3 H3 109.0 . . ?
C15 N3 Co1 110.9(2) . . ?
C15 N3 H3 109.0 . . ?
C15 N3 C16 112.5(3) . . ?
C16 N3 Co1 106.48(19) . . ?
C16 N3 H3 109.0 . . ?
C10 N4 Co1 125.3(2) . . ?
C14 N4 Co1 115.3(2) . . ?
C14 N4 C10 119.4(3) . . ?
N1 C1 H1 118.7 . . ?
N1 C1 C2 122.5(3) . . ?
C2 C1 H1 118.7 . . ?
C1 C2 H2B 120.8 . . ?
C1 C2 C3 118.5(3) . . ?
C3 C2 H2B 120.8 . . ?
C2 C3 H3A 120.5 . . ?
C4 C3 C2 119.1(3) . . ?
C4 C3 H3A 120.5 . . ?
C3 C4 H4 120.2 . . ?
C5 C4 C3 119.5(3) . . ?
C5 C4 H4 120.2 . . ?
N1 C5 C4 121.5(3) . . ?
N1 C5 C6 114.4(3) . . ?
C4 C5 C6 124.1(3) . . ?
N2 C6 C5 110.0(2) . . ?
N2 C6 H6A 109.7 . . ?
N2 C6 H6B 109.7 . . ?
C5 C6 H6A 109.7 . . ?
C5 C6 H6B 109.7 . . ?
H6A C6 H6B 108.2 . . ?
N2 C7 H7A 110.0 . . ?
N2 C7 H7B 110.0 . . ?
N2 C7 C8 108.3(2) . . ?
H7A C7 H7B 108.4 . . ?
C8 C7 H7A 110.0 . . ?
C8 C7 H7B 110.0 . . ?
O1 C8 C7 106.3(2) . . ?
O1 C8 H8 109.5 . . ?
O1 C8 C9 110.3(2) . . ?
C7 C8 H8 109.5 . . ?
C7 C8 C9 111.8(3) . . ?
C9 C8 H8 109.5 . . ?
C8 C9 H9A 109.5 . . ?
C8 C9 H9B 109.5 . . ?
C8 C9 H9C 109.5 . . ?
H9A C9 H9B 109.5 . . ?
H9A C9 H9C 109.5 . . ?
H9B C9 H9C 109.5 . . ?
N4 C10 H10 118.9 . . ?
N4 C10 C11 122.2(3) . . ?
C11 C10 H10 118.9 . . ?
C10 C11 H11 120.8 . . ?
C10 C11 C12 118.5(3) . . ?
C12 C11 H11 120.8 . . ?
C11 C12 H12 120.1 . . ?
C11 C12 C13 119.7(3) . . ?
C13 C12 H12 120.1 . . ?
C12 C13 H13 120.6 . . ?
C14 C13 C12 118.8(3) . . ?
C14 C13 H13 120.6 . . ?
N4 C14 C13 121.5(3) . . ?
N4 C14 C15 115.4(3) . . ?
C13 C14 C15 123.1(3) . . ?
N3 C15 C14 110.6(3) . . ?
N3 C15 H15A 109.5 . . ?
N3 C15 H15B 109.5 . . ?
C14 C15 H15A 109.5 . . ?
C14 C15 H15B 109.5 . . ?
H15A C15 H15B 108.1 . . ?
N3 C16 H16A 109.8 . . ?
N3 C16 H16B 109.8 . . ?
N3 C16 C17 109.2(3) . . ?
H16A C16 H16B 108.3 . . ?
C17 C16 H16A 109.8 . . ?
C17 C16 H16B 109.8 . . ?
O2 C17 C16 105.7(2) . . ?
O2 C17 H17 109.0 . . ?
O2 C17 C18 111.7(3) . . ?
C16 C17 H17 109.0 . . ?
C18 C17 C16 112.4(3) . . ?
C18 C17 H17 109.0 . . ?
C17 C18 H18A 109.5 . . ?
C17 C18 H18B 109.5 . . ?
C17 C18 H18C 109.5 . . ?
H18A C18 H18B 109.5 . . ?
H18A C18 H18C 109.5 . . ?
H18B C18 H18C 109.5 . . ?
O1B Co1B O2B 90.73(8) . . ?
O1B Co1B N1B 90.93(9) . . ?
O1B Co1B N2B 86.72(10) . . ?
O1B Co1B N3B 175.98(10) . . ?
O1B Co1B N4B 93.13(10) . . ?
O2B Co1B N1B 92.38(10) . . ?
O2B Co1B N2B 176.10(10) . . ?
O2B Co1B N3B 86.07(10) . . ?
O2B Co1B N4B 92.68(10) . . ?
N1B Co1B N2B 84.71(11) . . ?
N1B Co1B N3B 91.63(11) . . ?
N2B Co1B N3B 96.60(12) . . ?
N4B Co1B N1B 173.47(10) . . ?
N4B Co1B N2B 90.41(11) . . ?
N4B Co1B N3B 84.60(11) . . ?
C8B O1B Co1B 112.13(17) . . ?
Co1B O2B H2BA 123.6 . . ?
C17B O2B Co1B 111.69(17) . . ?
C17B O2B H2BA 110.2 . . ?
C1B N1B Co1B 125.5(2) . . ?
C1B N1B C5B 119.5(3) . . ?
C5B N1B Co1B 114.9(2) . . ?
Co1B N2B H2BB 108.7 . . ?
C6B N2B Co1B 110.46(19) . . ?
C6B N2B H2BB 108.7 . . ?
C6B N2B C7B 113.8(3) . . ?
C7B N2B Co1B 106.31(18) . . ?
C7B N2B H2BB 108.7 . . ?
Co1B N3B H3B 108.6 . . ?
C15B N3B Co1B 110.8(2) . . ?
C15B N3B H3B 108.6 . . ?
C16B N3B Co1B 106.27(18) . . ?
C16B N3B H3B 108.6 . . ?
C16B N3B C15B 113.8(3) . . ?
C10B N4B Co1B 125.6(2) . . ?
C14B N4B Co1B 115.1(2) . . ?
C14B N4B C10B 119.3(3) . . ?
N1B C1B H1B 119.3 . . ?
N1B C1B C2B 121.5(3) . . ?
C2B C1B H1B 119.3 . . ?
C1B C2B H2BC 120.3 . . ?
C1B C2B C3B 119.4(3) . . ?
C3B C2B H2BC 120.3 . . ?
C2B C3B H3BA 120.5 . . ?
C2B C3B C4B 119.0(3) . . ?
C4B C3B H3BA 120.5 . . ?
C3B C4B H4B 120.4 . . ?
C5B C4B C3B 119.2(3) . . ?
C5B C4B H4B 120.4 . . ?
N1B C5B C4B 121.3(3) . . ?
N1B C5B C6B 114.7(3) . . ?
C4B C5B C6B 123.9(3) . . ?
N2B C6B C5B 110.3(2) . . ?
N2B C6B H6BA 109.6 . . ?
N2B C6B H6BB 109.6 . . ?
C5B C6B H6BA 109.6 . . ?
C5B C6B H6BB 109.6 . . ?
H6BA C6B H6BB 108.1 . . ?
N2B C7B H7BA 109.9 . . ?
N2B C7B H7BB 109.9 . . ?
N2B C7B C8B 109.0(2) . . ?
H7BA C7B H7BB 108.3 . . ?
C8B C7B H7BA 109.9 . . ?
C8B C7B H7BB 109.9 . . ?
O1B C8B C7B 106.4(3) . . ?
O1B C8B H8B 109.4 . . ?
O1B C8B C9B 110.5(2) . . ?
C7B C8B H8B 109.4 . . ?
C7B C8B C9B 111.6(3) . . ?
C9B C8B H8B 109.4 . . ?
C8B C9B H9BA 109.5 . . ?
C8B C9B H9BB 109.5 . . ?
C8B C9B H9BC 109.5 . . ?
H9BA C9B H9BB 109.5 . . ?
H9BA C9B H9BC 109.5 . . ?
H9BB C9B H9BC 109.5 . . ?
N4B C10B H10B 119.1 . . ?
N4B C10B C11B 121.8(3) . . ?
C11B C10B H10B 119.1 . . ?
C10B C11B H11B 120.5 . . ?
C10B C11B C12B 119.0(3) . . ?
C12B C11B H11B 120.5 . . ?
C11B C12B H12B 120.3 . . ?
C13B C12B C11B 119.5(3) . . ?
C13B C12B H12B 120.3 . . ?
C12B C13B H13B 120.4 . . ?
C12B C13B C14B 119.1(3) . . ?
C14B C13B H13B 120.4 . . ?
N4B C14B C13B 121.3(3) . . ?
N4B C14B C15B 115.9(3) . . ?
C13B C14B C15B 122.7(3) . . ?
N3B C15B C14B 110.4(3) . . ?
N3B C15B H15C 109.6 . . ?
N3B C15B H15D 109.6 . . ?
C14B C15B H15C 109.6 . . ?
C14B C15B H15D 109.6 . . ?
H15C C15B H15D 108.1 . . ?
N3B C16B H16C 109.9 . . ?
N3B C16B H16D 109.9 . . ?
N3B C16B C17B 108.9(2) . . ?
H16C C16B H16D 108.3 . . ?
C17B C16B H16C 109.9 . . ?
C17B C16B H16D 109.9 . . ?
O2B C17B C16B 105.3(2) . . ?
O2B C17B H17B 109.6 . . ?
O2B C17B C18B 110.6(2) . . ?
C16B C17B H17B 109.6 . . ?
C18B C17B C16B 112.2(3) . . ?
C18B C17B H17B 109.6 . . ?
C17B C18B H18D 109.5 . . ?
C17B C18B H18E 109.5 . . ?
C17B C18B H18F 109.5 . . ?
H18D C18B H18E 109.5 . . ?
H18D C18B H18F 109.5 . . ?
H18E C18B H18F 109.5 . . ?
H2WA O2W H2WB 104.5 . . ?
H3WA O3W H3WB 104.5 . . ?
H4WA O4W H4WB 104.5 . . ?
O7N N5N O6N 120.5(2) . . ?
O7N N5N O8N 121.0(2) . . ?
O8N N5N O6N 118.5(2) . . ?
O10N N9N O12N 119.3(3) . . ?
O11N N9N O10N 120.9(4) . . ?
O11N N9N O12N 119.7(4) . . ?
H1WA O1W H1WB 104.6 . . ?
O2N N1N O3N 131.0(6) . . ?
O2N N1N O4N 116.7(6) . . ?
O3N N1N O4N 111.6(5) . . ?
O15N N13N O14N 130.3(5) . . ?
O15N N13N O16N 103.8(5) . . ?
O16N N13N O14N 122.7(5) . . ?
O2M N1M O4M 120.0 . . ?
O3M N1M O2M 120.0 . . ?
O3M N1M O4M 119.9 . . ?
O15M N13M O14M 119.9 . . ?
O15M N13M O16M 119.9 . . ?
O16M N13M O14M 120.2 . . ?
H1VA O1V H1VB 104.5 . . ?

loop_
_geom_bond_atom_site_label_1
_geom_bond_atom_site_label_2
_geom_bond_distance
_geom_bond_site_symmetry_2
_geom_bond_publ_flag
Co1 O1 1.929(2) . ?
Co1 O2 1.944(2) . ?
Co1 N1 1.948(3) . ?
Co1 N2 1.956(3) . ?
Co1 N3 1.956(3) . ?
Co1 N4 1.942(3) . ?
O1 C8 1.430(3) . ?
O2 H2 0.8501 . ?
O2 C17 1.450(3) . ?
N1 C1 1.349(4) . ?
N1 C5 1.349(4) . ?
N2 H2A 1.0000 . ?
N2 C6 1.495(4) . ?
N2 C7 1.499(4) . ?
N3 H3 1.0000 . ?
N3 C15 1.491(4) . ?
N3 C16 1.496(4) . ?
N4 C10 1.346(4) . ?
N4 C14 1.346(4) . ?
C1 H1 0.9500 . ?
C1 C2 1.374(5) . ?
C2 H2B 0.9500 . ?
C2 C3 1.393(5) . ?
C3 H3A 0.9500 . ?
C3 C4 1.380(5) . ?
C4 H4 0.9500 . ?
C4 C5 1.380(5) . ?
C5 C6 1.501(5) . ?
C6 H6A 0.9900 . ?
C6 H6B 0.9900 . ?
C7 H7A 0.9900 . ?
C7 H7B 0.9900 . ?
C7 C8 1.517(4) . ?
C8 H8 1.0000 . ?
C8 C9 1.517(4) . ?
C9 H9A 0.9800 . ?
C9 H9B 0.9800 . ?
C9 H9C 0.9800 . ?
C10 H10 0.9500 . ?
C10 C11 1.373(5) . ?
C11 H11 0.9500 . ?
C11 C12 1.385(6) . ?
C12 H12 0.9500 . ?
C12 C13 1.386(6) . ?
C13 H13 0.9500 . ?
C13 C14 1.381(5) . ?
C14 C15 1.493(5) . ?
C15 H15A 0.9900 . ?
C15 H15B 0.9900 . ?
C16 H16A 0.9900 . ?
C16 H16B 0.9900 . ?
C16 C17 1.506(4) . ?
C17 H17 1.0000 . ?
C17 C18 1.498(4) . ?
C18 H18A 0.9800 . ?
C18 H18B 0.9800 . ?
C18 H18C 0.9800 . ?
Co1B O1B 1.921(2) . ?
Co1B O2B 1.935(2) . ?
Co1B N1B 1.950(3) . ?
Co1B N2B 1.953(3) . ?
Co1B N3B 1.961(3) . ?
Co1B N4B 1.948(3) . ?
O1B C8B 1.437(3) . ?
O2B H2BA 0.8503 . ?
O2B C17B 1.437(3) . ?
N1B C1B 1.348(4) . ?
N1B C5B 1.354(4) . ?
N2B H2BB 1.0000 . ?
N2B C6B 1.488(4) . ?
N2B C7B 1.494(4) . ?
N3B H3B 1.0000 . ?
N3B C15B 1.493(4) . ?
N3B C16B 1.487(4) . ?
N4B C10B 1.349(4) . ?
N4B C14B 1.346(4) . ?
C1B H1B 0.9500 . ?
C1B C2B 1.375(5) . ?
C2B H2BC 0.9500 . ?
C2B C3B 1.387(5) . ?
C3B H3BA 0.9500 . ?
C3B C4B 1.387(5) . ?
C4B H4B 0.9500 . ?
C4B C5B 1.379(5) . ?
C5B C6B 1.499(4) . ?
C6B H6BA 0.9900 . ?
C6B H6BB 0.9900 . ?
C7B H7BA 0.9900 . ?
C7B H7BB 0.9900 . ?
C7B C8B 1.514(4) . ?
C8B H8B 1.0000 . ?
C8B C9B 1.516(4) . ?
C9B H9BA 0.9800 . ?
C9B H9BB 0.9800 . ?
C9B H9BC 0.9800 . ?
C10B H10B 0.9500 . ?
C10B C11B 1.377(5) . ?
C11B H11B 0.9500 . ?
C11B C12B 1.388(5) . ?
C12B H12B 0.9500 . ?
C12B C13B 1.372(6) . ?
C13B H13B 0.9500 . ?
C13B C14B 1.391(5) . ?
C14B C15B 1.498(5) . ?
C15B H15C 0.9900 . ?
C15B H15D 0.9900 . ?
C16B H16C 0.9900 . ?
C16B H16D 0.9900 . ?
C16B C17B 1.513(4) . ?
C17B H17B 1.0000 . ?
C17B C18B 1.513(4) . ?
C18B H18D 0.9800 . ?
C18B H18E 0.9800 . ?
C18B H18F 0.9800 . ?
O2W H2WA 0.8697 . ?
O2W H2WB 0.8700 . ?
O3W H3WA 0.8699 . ?
O3W H3WB 0.8702 . ?
O4W H4WA 0.8699 . ?
O4W H4WB 0.8701 . ?
O6N N5N 1.260(3) . ?
O7N N5N 1.243(3) . ?
O8N N5N 1.257(3) . ?
O10N N9N 1.252(5) . ?
O11N N9N 1.251(4) . ?
O12N N9N 1.257(5) . ?
O1W H1WA 0.8697 . ?
O1W H1WB 0.8695 . ?
O2N N1N 1.191(7) . ?
O3N N1N 1.214(6) . ?
O4N N1N 1.238(7) . ?
O14N N13N 1.288(6) . ?
O15N N13N 1.175(6) . ?
O16N N13N 1.187(7) . ?
N1M O2M 1.2524 . ?
N1M O3M 1.2423 . ?
N1M O4M 1.2544 . ?
N13M O14M 1.2531 . ?
N13M O15M 1.2413 . ?
N13M O16M 1.2524 . ?
O1V H1VA 0.8693 . ?
O1V H1VB 0.8699 . ?

loop_
_geom_torsion_atom_site_label_1
_geom_torsion_atom_site_label_2
_geom_torsion_atom_site_label_3
_geom_torsion_atom_site_label_4
_geom_torsion
_geom_torsion_site_symmetry_1
_geom_torsion_site_symmetry_2
_geom_torsion_site_symmetry_3
_geom_torsion_site_symmetry_4
_geom_torsion_publ_flag
Co1 O1 C8 C7 -34.5(3) . . . . ?
Co1 O1 C8 C9 -155.9(2) . . . . ?
Co1 O2 C17 C16 -33.7(3) . . . . ?
Co1 O2 C17 C18 -156.2(2) . . . . ?
Co1 N1 C1 C2 170.5(2) . . . . ?
Co1 N1 C5 C4 -169.2(2) . . . . ?
Co1 N1 C5 C6 14.2(3) . . . . ?
Co1 N2 C6 C5 25.0(3) . . . . ?
Co1 N2 C7 C8 -40.5(3) . . . . ?
Co1 N3 C15 C14 19.1(3) . . . . ?
Co1 N3 C16 C17 -41.3(3) . . . . ?
Co1 N4 C10 C11 176.0(2) . . . . ?
Co1 N4 C14 C13 -175.5(2) . . . . ?
Co1 N4 C14 C15 5.4(3) . . . . ?
N1 C1 C2 C3 -1.7(5) . . . . ?
N1 C5 C6 N2 -25.8(4) . . . . ?
N2 C7 C8 O1 49.2(3) . . . . ?
N2 C7 C8 C9 169.6(3) . . . . ?
N3 C16 C17 O2 49.0(3) . . . . ?
N3 C16 C17 C18 171.0(3) . . . . ?
N4 C10 C11 C12 -0.6(5) . . . . ?
N4 C14 C15 N3 -16.1(4) . . . . ?
C1 N1 C5 C4 3.8(4) . . . . ?
C1 N1 C5 C6 -172.8(3) . . . . ?
C1 C2 C3 C4 2.9(5) . . . . ?
C2 C3 C4 C5 -0.9(5) . . . . ?
C3 C4 C5 N1 -2.6(5) . . . . ?
C3 C4 C5 C6 173.7(3) . . . . ?
C4 C5 C6 N2 157.6(3) . . . . ?
C5 N1 C1 C2 -1.7(5) . . . . ?
C6 N2 C7 C8 80.1(3) . . . . ?
C7 N2 C6 C5 -93.6(3) . . . . ?
C10 N4 C14 C13 1.8(4) . . . . ?
C10 N4 C14 C15 -177.3(3) . . . . ?
C10 C11 C12 C13 1.5(5) . . . . ?
C11 C12 C13 C14 -0.7(5) . . . . ?
C12 C13 C14 N4 -1.0(5) . . . . ?
C12 C13 C14 C15 178.0(3) . . . . ?
C13 C14 C15 N3 164.8(3) . . . . ?
C14 N4 C10 C11 -1.0(5) . . . . ?
C15 N3 C16 C17 80.3(3) . . . . ?
C16 N3 C15 C14 -100.1(3) . . . . ?
Co1B O1B C8B C7B -33.9(3) . . . . ?
Co1B O1B C8B C9B -155.2(2) . . . . ?
Co1B O2B C17B C16B -37.2(3) . . . . ?
Co1B O2B C17B C18B -158.6(2) . . . . ?
Co1B N1B C1B C2B 175.8(2) . . . . ?
Co1B N1B C5B C4B -175.0(2) . . . . ?
Co1B N1B C5B C6B 8.2(3) . . . . ?
Co1B N2B C6B C5B 23.9(3) . . . . ?
Co1B N2B C7B C8B -39.3(3) . . . . ?
Co1B N3B C15B C14B 19.4(4) . . . . ?
Co1B N3B C16B C17B -40.4(3) . . . . ?
Co1B N4B C10B C11B -176.9(3) . . . . ?
Co1B N4B C14B C13B 177.8(3) . . . . ?
Co1B N4B C14B C15B 1.5(4) . . . . ?
N1B C1B C2B C3B -1.4(5) . . . . ?
N1B C5B C6B N2B -21.1(4) . . . . ?
N2B C7B C8B O1B 48.1(3) . . . . ?
N2B C7B C8B C9B 168.7(3) . . . . ?
N3B C16B C17B O2B 50.9(3) . . . . ?
N3B C16B C17B C18B 171.3(3) . . . . ?
N4B C10B C11B C12B -0.2(5) . . . . ?
N4B C14B C15B N3B -13.9(4) . . . . ?
C1B N1B C5B C4B 1.9(4) . . . . ?
C1B N1B C5B C6B -174.9(3) . . . . ?
C1B C2B C3B C4B 2.4(5) . . . . ?
C2B C3B C4B C5B -1.3(5) . . . . ?
C3B C4B C5B N1B -0.8(5) . . . . ?
C3B C4B C5B C6B 175.6(3) . . . . ?
C4B C5B C6B N2B 162.2(3) . . . . ?
C5B N1B C1B C2B -0.7(4) . . . . ?
C6B N2B C7B C8B 82.5(3) . . . . ?
C7B N2B C6B C5B -95.6(3) . . . . ?
C10B N4B C14B C13B 0.7(5) . . . . ?
C10B N4B C14B C15B -175.6(3) . . . . ?
C10B C11B C12B C13B -0.1(6) . . . . ?
C11B C12B C13B C14B 0.7(6) . . . . ?
C12B C13B C14B N4B -1.0(6) . . . . ?
C12B C13B C14B C15B 175.1(4) . . . . ?
C13B C14B C15B N3B 169.9(3) . . . . ?
C14B N4B C10B C11B -0.1(5) . . . . ?
C15B N3B C16B C17B 81.8(3) . . . . ?
C16B N3B C15B C14B -100.3(3) . . . . ?

loop_
_exptl_oxdiff_crystal_face_indexfrac_h
_exptl_oxdiff_crystal_face_indexfrac_k
_exptl_oxdiff_crystal_face_indexfrac_l
_exptl_oxdiff_crystal_face_x
_exptl_oxdiff_crystal_face_y
_exptl_oxdiff_crystal_face_z
-0.9949 -0.0011 -0.9880 0.1561 0.0136 0.0177
0.9949 0.0011 0.9880 -0.1561 -0.0136 -0.0177
1.0054 -2.9955 -2.9883 0.1578 -0.3318 0.0655
-1.0027 0.9989 1.9938 -0.0664 0.1847 -0.1062
-2.0024 -2.9925 2.9924 -0.0102 0.0603 -0.4009
1.0026 -0.0010 -1.9936 0.0560 -0.1307 0.1555
-1.0003 2.9941 1.0005 -0.0164 0.2538 0.0499
